data_7233142
loop_
_publ_author_name
'Aurelie Bessiere'
'Aurelie Lecointre'
'Rajia Ait Benhamou'
'Emmanuelle Suard'
'Gilles Wallez'
'Bruno Viana'

_publ_section_title
;
 How to induce red persistent luminescence in biocompatible Ca3(PO4)2
;
_journal_name_full 'Journal of Materials Chemistry C'
_journal_page_first 1252
_journal_page_last 1259
_journal_paper_doi 10.1039/C2TC00138A
_journal_volume 1
_journal_year 2013
_chemical_formula_moiety 'Ca9.615 Mn0.885 P7 O28'
_chemical_formula_structural Ca9.615Mn0.885(PO4)7
_chemical_formula_sum 'Ca28.85 Mn2.66 O84 P21'
_chemical_formula_weight 3296.34
_chemical_name_common 'Tricalcium Phosphate:Mn'
_chemical_name_systematic
; 
Tricalcium Phosphate:Mn
;
_space_group_IT_number 161
_space_group_name_Hall 'R 3 -2"c'
_space_group_name_H-M_alt 'R 3 c :H'
_symmetry_cell_setting hexagonal
_symmetry_space_group_name_Hall 'R 3 -2"c'
_symmetry_space_group_name_H-M 'R 3 c :H'
_cell_angle_alpha 90.00000
_cell_angle_beta 90.00000
_cell_angle_gamma 120.00000
_cell_formula_units_Z 2
_cell_length_a 10.3883(1)
_cell_length_b 10.3883(1)
_cell_length_c 37.2221(6)
_cell_measurement_temperature 293
_cell_volume 3478.73(7)
_computing_structure_refinement FULLPROF
_diffrn_ambient_temperature 293
_diffrn_radiation_type 'Constant Wavelength Neutron Diffraction'
_diffrn_radiation_wavelength 1.59438
_diffrn_reflns_limit_h_max 12
_diffrn_reflns_limit_h_min 0
_diffrn_reflns_limit_k_max 12
_diffrn_reflns_limit_k_min 0
_diffrn_reflns_limit_l_max 45
_diffrn_reflns_limit_l_min 0
_diffrn_reflns_theta_max 79.975
_diffrn_reflns_theta_min 0.00
_diffrn_source 'nuclear reactor'
_exptl_crystal_density_diffrn 3.147
_pd_char_colour 'pale grey'
_pd_char_particle_morphology powder
_pd_instr_location ' 'ILL Grenoble''
_pd_meas_2theta_range_inc 0.050016
_pd_meas_2theta_range_max 159.95000
_pd_meas_2theta_range_min 0.00000
_pd_meas_number_of_points 3200
_pd_prep_temperature 293
_pd_proc_2theta_range_inc 0.050016
_pd_proc_2theta_range_max 160.0384
_pd_proc_2theta_range_min 0.0884
_pd_proc_ls_pref_orient_corr ' ?'
_pd_proc_ls_prof_R_factor 2.8432
_pd_proc_ls_prof_wR_expected 2.0459
_pd_proc_ls_prof_wR_factor 3.5846
_pd_proc_wavelength 1.594384
_pd_spec_mounting ' ?'
_pd_spec_mount_mode transmission
_pd_spec_shape cylinder
_refine_ls_goodness_of_fit_all 3.11
_refine_ls_number_parameters 75
_refine_ls_number_reflns 782
_refine_ls_number_restraints 0
_refine_ls_R_I_factor 2.9806
_reflns_number_observed 766
_reflns_number_total 766
_cod_data_source_file J-Mat-Chem-C-2013-1-1252.cif
_cod_data_source_block 1
_cod_depositor_comments
;
The following automatic conversions were performed:

data item '_symmetry_cell_setting' value 'Hexagonal' was changed to
'hexagonal' in accordance with the built-in table derived from the
CIF Core dictionary named 'cif_core.dic' version 2.4.5 last updated
on 2014-11-21.

Automatic conversion script
Id: cif_fix_values 6909 2019-04-08 15:41:33Z antanas 
;
_cod_original_cell_volume 3478.7(1)
_cod_original_sg_symbol_H-M 'R 3 C'
_cod_database_code 7233142
_pd_proc_ls_prof_cr_factor 7.3607
_pd_proc_ls_prof_cwr_factor 8.0720
_pd_proc_ls_prof_cwr_expected 4.6069
_pd_proc_ls_prof_chi2 3.0700
_pd_proc_ls_prof_echi2 3.0700

loop_
_symmetry_equiv_pos_as_xyz
x,y,z
-y,x-y,z
-x+y,-x,z
-y,-x,z+1/2
-x+y,y,z+1/2
x,x-y,z+1/2
x+2/3,y+1/3,z+1/3
-y+2/3,x-y+1/3,z+1/3
-x+y+2/3,-x+1/3,z+1/3
-y+2/3,-x+1/3,z+5/6
-x+y+2/3,y+1/3,z+5/6
x+2/3,x-y+1/3,z+5/6
x+1/3,y+2/3,z+2/3
-y+1/3,x-y+2/3,z+2/3
-x+y+1/3,-x+2/3,z+2/3
-y+1/3,-x+2/3,z+1/6
-x+y+1/3,y+2/3,z+1/6
x+1/3,x-y+2/3,z+1/6

loop_
_atom_site_label
_atom_site_fract_x
_atom_site_fract_y
_atom_site_fract_z
_atom_site_U_iso_or_equiv
_atom_site_occupancy
_atom_site_adp_type
_atom_site_type_symbol
Ca1 -0.2727(5) -0.1344(6) 0.1678(2) 0.0057(10) 1.00000 Uiso CA
Ca2 -0.3834(5) -0.2101(5) -0.0332(2) 0.0016(10) 1.00000 Uiso CA
Ca3 -0.2706(5) -0.1245(6) 0.0615(2) 0.0188(11) 1.00000 Uiso CA
Ca4 0.00000 0.00000 -0.0772(7) 0.039(6) 0.50000 Uiso CA
Ca5 0.00000 0.00000 -0.2643(5) 0.010(3) 0.115(10) Uiso CA
Mn5 0.00000 0.00000 -0.2643(5) 0.010(3) 0.885(10) Uiso MN
P1 0.00000 0.00000 0.00000 0.0117(16) 1.00000 Uiso P
P2 -0.3117(6) -0.1751(5) -0.1306(2) 0.0088(10) 1.00000 Uiso P
P3 -0.3449(6) -0.1924(6) -0.2329(2) 0.0113(11) 1.00000 Uiso P
O1 -0.2629(5) -0.1783(5) -0.0917(2) 0.0223(11) 1.00000 Uiso O
O2 -0.2733(5) -0.2766(5) -0.1522(2) 0.0094(9) 1.00000 Uiso O
O3 -0.2365(6) -0.0155(6) -0.1440(2) 0.0185(12) 1.00000 Uiso O
O4 -0.4845(5) -0.2427(5) -0.1342(2) 0.0126(9) 1.00000 Uiso O
O5 -0.4194(6) -0.1134(6) -0.2140(2) 0.0139(11) 1.00000 Uiso O
O6 -0.3976(5) -0.3541(5) -0.2209(2) 0.0104(10) 1.00000 Uiso O
O7 -0.1788(4) -0.1006(5) -0.2250(2) 0.0053(8) 1.00000 Uiso O
O8 -0.3761(4) -0.1970(5) -0.2735(2) 0.0087(8) 1.00000 Uiso O
O9 0.1367(5) -0.0070(7) -0.0111(2) 0.0183(9) 1.00000 Uiso O
O10 0.00000 0.00000 0.0427(3) 0.0121(17) 1.00000 Uiso O

loop_
_atom_type_symbol
_atom_type_scat_length_neutron
_atom_type_scat_source
CA 0.47000 V.F._Sears_Neutron_News_3_26_(1992)
MN -0.37300 V.F._Sears_Neutron_News_3_26_(1992)
P 0.51300 V.F._Sears_Neutron_News_3_26_(1992)
O 0.58030 V.F._Sears_Neutron_News_3_26_(1992)

loop_
_geom_angle_atom_site_label_1
_geom_angle_atom_site_label_2
_geom_angle_atom_site_label_3
_geom_angle
_geom_angle_site_symmetry_1
_geom_angle_site_symmetry_3
O9 P1 O9 112.9(8) . 2_555
O9 P1 O9 112.9(5) . 3_555
O9 P1 O9 112.9(6) 2_555 3_555
O9 P1 O10 105.8(3) . .
O9 P1 O10 105.8(3) . 5_555
O9 P1 O10 105.8(3) . 5_555
O1 P2 O2 106.1(8) . .
O1 P2 O3 109.7(8) . .
O1 P2 O4 112.6(7) . .
O2 P2 O3 114.2(7) . .
O2 P2 O4 106.3(7) . .
O3 P2 O4 108.0(5) . .
O5 P3 O6 116.3(8) . .
O5 P3 O7 106.8(7) . .
O5 P3 O8 108.0(8) . .
O6 P3 O7 107.3(5) . .
O6 P3 O8 107.1(8) . .
O7 P3 O8 111.3(7) . .

loop_
_geom_bond_atom_site_label_1
_geom_bond_atom_site_label_2
_geom_bond_distance
_geom_bond_site_symmetry_2
Ca1 P2 3.061(10) 9_445
Ca1 O2 2.478(8) 9_445
Ca1 O3 2.938(10) 8_455
Ca1 O4 2.451(7) 8_455
Ca1 O4 2.466(9) 9_445
Ca1 O5 2.336(10) 8_455
Ca1 O6 2.447(10) 9_445
Ca1 O8 2.376(10) 6_555
Ca1 O9 2.479(8) 18_445
Ca2 P3 3.143(10) 16_445
Ca2 P3 3.107(8) 17_445
Ca2 O1 2.450(10) .
Ca2 O2 2.386(10) 16_445
Ca2 O3 2.426(10) 17_445
Ca2 O5 2.637(9) 17_445
Ca2 O6 2.680(8) 16_445
Ca2 O7 2.430(9) 16_445
Ca2 O7 2.422(6) 17_445
Ca2 O9 2.358(8) 3_555
Ca3 P2 3.124(10) 16_445
Ca3 P3 3.115(9) 8_455
Ca3 P3 3.013(10) 9_445
Ca3 O1 2.637(9) 16_445
Ca3 O2 2.426(10) 16_445
Ca3 O3 2.567(8) 17_445
Ca3 O5 2.563(10) 8_455
Ca3 O6 2.364(10) 9_445
Ca3 O8 2.509(7) 8_455
Ca3 O8 2.555(9) 9_445
Ca3 O9 3.037(10) 3_555
Ca3 O10 2.536(6) .
Ca4 P1 2.87(3) .
Ca4 O1 2.474(7) .
Ca4 O1 2.474(9) 2_555
Ca4 O1 2.474(8) 3_555
Ca4 O9 2.86(2) .
Ca4 O9 2.86(2) 2_555
Ca4 O9 2.86(2) 3_555
Ca5 O4 2.130(13) 10_444
Ca5 O4 2.130(14) 11_454
Ca5 O4 2.130(13) 12_554
Ca5 O7 2.177(14) .
Ca5 O7 2.177(14) 2_555
Ca5 O7 2.177(14) 3_555
Mn5 O4 2.130(13) 10_444
Mn5 O4 2.130(14) 11_454
Mn5 O4 2.130(13) 12_554
Mn5 O7 2.177(14) .
Mn5 O7 2.177(14) 2_555
Mn5 O7 2.177(14) 3_555
P1 Ca4 2.87(3) .
P1 O9 1.515(7) .
P1 O9 1.515(8) 2_555
P1 O9 1.515(5) 3_555
P1 O10 1.589(11) .
P2 Ca1 3.061(7) 14_444
P2 Ca3 3.124(10) 10_444
P2 O1 1.540(10) .
P2 O2 1.529(10) .
P2 O3 1.521(8) .
P2 O4 1.573(8) .
P3 Ca2 3.143(10) 10_444
P3 Ca2 3.107(7) 11_454
P3 Ca3 3.013(8) 14_444
P3 Ca3 3.115(10) 15_444
P3 O5 1.550(11) .
P3 O6 1.550(8) .
P3 O7 1.526(6) .
P3 O8 1.541(10) .
O1 Ca2 2.450(10) .
O1 Ca3 2.637(9) 10_444
O1 Ca4 2.474(7) .
O1 P2 1.540(10) .
O1 O2 2.453(10) .
O1 O3 2.502(10) .
O1 O4 2.590(9) .
O1 O5 2.950(9) 17_445
O1 O6 3.140(9) 16_445
O1 O9 3.191(10) 3_555
O2 Ca1 2.478(6) 14_444
O2 Ca2 2.386(10) 10_444
O2 Ca3 2.426(10) 10_444
O2 P2 1.529(10) .
O2 O1 2.453(10) .
O2 O3 2.561(9) .
O2 O3 2.774(8) 2_555
O2 O4 2.482(9) .
O2 O6 2.796(10) .
O2 O7 3.139(10) .
O2 O8 2.981(7) 17_445
O2 O9 3.183(10) 12_444
O3 Ca1 2.938(9) 15_444
O3 Ca2 2.426(10) 11_454
O3 Ca3 2.567(9) 11_454
O3 P2 1.521(8) .
O3 O1 2.502(10) .
O3 O2 2.561(9) .
O3 O2 2.774(6) 3_555
O3 O4 2.502(6) .
O3 O5 3.082(10) .
O3 O8 3.101(9) 16_445
O3 O9 3.060(11) 10_454
O4 Ca1 2.466(9) 14_444
O4 Ca1 2.451(10) 15_444
O4 Ca5 2.130(13) 16_445
O4 Mn5 2.130(13) 16_445
O4 P2 1.573(8) .
O4 O1 2.590(9) .
O4 O2 2.482(9) .
O4 O3 2.502(6) .
O4 O4 2.839(8) 2_455
O4 O4 2.839(5) 3_445
O4 O5 3.190(10) .
O4 O8 3.066(8) 16_445
O4 O8 3.142(8) 17_445
O5 Ca1 2.336(10) 15_444
O5 Ca2 2.637(6) 11_454
O5 Ca3 2.563(10) 15_444
O5 P3 1.550(11) .
O5 O1 2.950(8) 11_454
O5 O3 3.082(10) .
O5 O4 3.190(10) .
O5 O6 2.634(9) .
O5 O6 2.800(10) 2_455
O5 O7 2.470(8) .
O5 O8 2.500(10) .
O5 O9 3.164(10) 10_454
O6 Ca1 2.447(9) 14_444
O6 Ca2 2.680(8) 10_444
O6 Ca3 2.364(9) 14_444
O6 P3 1.550(8) .
O6 O1 3.140(9) 10_444
O6 O2 2.796(10) .
O6 O5 2.634(9) .
O6 O5 2.800(6) 3_445
O6 O7 2.478(5) .
O6 O8 2.486(10) .
O7 Ca2 2.430(9) 10_444
O7 Ca2 2.422(8) 11_454
O7 Ca5 2.177(14) .
O7 Mn5 2.177(14) .
O7 P3 1.526(6) .
O7 O2 3.139(10) .
O7 O5 2.470(8) .
O7 O6 2.478(5) .
O7 O7 2.793(7) 2_555
O7 O7 2.793(5) 3_555
O7 O8 2.532(8) .
O8 Ca1 2.376(10) 6_554
O8 Ca3 2.555(7) 14_444
O8 Ca3 2.509(9) 15_444
O8 P3 1.541(10) .
O8 O2 2.981(9) 11_454
O8 O3 3.101(10) 10_444
O8 O4 3.066(8) 10_444
O8 O4 3.142(6) 11_454
O8 O5 2.500(10) .
O8 O6 2.486(10) .
O8 O7 2.532(8) .
O8 O9 3.060(9) 13_444
O8 O10 2.692(5) 13_444
O9 Ca1 2.479(6) 12_554
O9 Ca2 2.358(10) 2_555
O9 Ca3 3.037(10) 2_555
O9 Ca4 2.86(2) .
O9 P1 1.515(7) .
O9 O1 3.191(10) 2_555
O9 O2 3.183(9) 18_545
O9 O3 3.060(10) 16_545
O9 O5 3.164(9) 16_545
O9 O8 3.060(9) 7_555
O9 O9 2.525(11) 2_555
O9 O9 2.525(7) 3_555
O9 O10 2.477(12) .
O10 Ca3 2.536(6) .
O10 Ca3 2.536(8) 2_555
O10 Ca3 2.536(6) 3_555
O10 P1 1.589(11) .
O10 O8 2.692(5) 7_555
O10 O8 2.692(6) 8_455
O10 O8 2.692(5) 9_445
O10 O9 2.477(12) .
O10 O9 2.477(12) 2_555
O10 O9 2.477(11) 3_555
